data_1100827
loop_
_publ_author_name
'Evans, William J.'
'Kozimor, Stosh A.'
'Brady, Jason C.'
'Davis, Benjamin L.'
'Nyce, Gregory W.'
'Seibel, Christopher A.'
'Ziller, Joseph W.'
'Doedens, Robert J.'

_publ_section_title
;
 Metallocene Allyl Reactivity in the Presence of Alkenes Tethered to
 Cyclopentadienyl Ligands
;
_journal_issue 10
_journal_name_full Organometallics
_journal_page_first 2269
_journal_page_last 2278
_journal_paper_doi 10.1021/om049286x
_journal_volume 24
_journal_year 2005
_chemical_formula_sum 'C23 H35 Y'
_chemical_formula_weight 400.42
_space_group_IT_number 14
_symmetry_cell_setting monoclinic
_symmetry_space_group_name_Hall '-P 2yn'
_symmetry_space_group_name_H-M 'P 1 21/n 1'
_atom_sites_solution_hydrogens difmap
_atom_sites_solution_primary direct
_atom_sites_solution_secondary difmap
_cell_angle_alpha 90.00
_cell_angle_beta 90.066(2)
_cell_angle_gamma 90.00
_cell_formula_units_Z 4
_cell_length_a 8.9218(11)
_cell_length_b 17.632(2)
_cell_length_c 13.6181(17)
_cell_measurement_reflns_used ?
_cell_measurement_temperature 163(2)
_cell_measurement_theta_max ?
_cell_measurement_theta_min ?
_cell_volume 2142.3(5)
_diffrn_ambient_temperature 163(2)
_diffrn_detector_area_resol_mean ?
_diffrn_measurement_device_type 'CCD area detector'
_diffrn_measurement_method 'omega scans'
_diffrn_radiation_monochromator graphite
_diffrn_radiation_source 'sealed tube'
_diffrn_radiation_type MoK\a
_diffrn_radiation_wavelength 0.71073
_diffrn_reflns_av_R_equivalents 0.0433
_diffrn_reflns_av_sigmaI/netI 0.0401
_diffrn_reflns_limit_h_max 10
_diffrn_reflns_limit_h_min -11
_diffrn_reflns_limit_k_max 22
_diffrn_reflns_limit_k_min -23
_diffrn_reflns_limit_l_max 18
_diffrn_reflns_limit_l_min -18
_diffrn_reflns_number 22410
_diffrn_reflns_theta_max 28.31
_diffrn_reflns_theta_min 1.89
_diffrn_standards_decay_% '< 1.0'
_diffrn_standards_interval_count 'initial 50 frames recollected'
_diffrn_standards_interval_time ?
_diffrn_standards_number '50 frames'
_exptl_absorpt_coefficient_mu 2.724
_exptl_absorpt_correction_T_max 0.7185
_exptl_absorpt_correction_T_min 0.4088
_exptl_absorpt_correction_type multi-scan
_exptl_absorpt_process_details 'Bruker SADABS'
_exptl_crystal_colour Yellow
_exptl_crystal_density_diffrn 1.242
_exptl_crystal_density_meas ?
_exptl_crystal_density_method 'not measured'
_exptl_crystal_description MFP
_exptl_crystal_F_000 848
_exptl_crystal_size_max 0.40
_exptl_crystal_size_mid 0.23
_exptl_crystal_size_min 0.13
_refine_ls_extinction_coef ?
_refine_ls_extinction_method none
_refine_ls_goodness_of_fit_ref 1.056
_refine_ls_hydrogen_treatment refall
_refine_ls_matrix_type full
_refine_ls_number_parameters 357
_refine_ls_number_reflns 5189
_refine_ls_number_restraints 0
_refine_ls_restrained_S_all 1.056
_refine_ls_R_factor_all 0.0499
_refine_ls_R_factor_gt 0.0304
_refine_ls_shift/su_max 0.001
_refine_ls_shift/su_mean 0.000
_refine_ls_structure_factor_coef Fsqd
_refine_ls_weighting_details 'calc w=1/[\s^2^(Fo^2^)+(0.0342P)^2^+0.6295P] where P=(Fo^2^+2Fc^2^)/3'
_refine_ls_weighting_scheme calc
_refine_ls_wR_factor_gt 0.0671
_refine_ls_wR_factor_ref 0.0732
_reflns_number_gt 4053
_reflns_number_total 5189
_reflns_threshold_expression >2sigma(I)
_cod_depositor_comments
;
The following automatic conversions were performed:
'_symmetry_cell_setting' value 'Monoclinic' changed to 'monoclinic'
according to '/home/saulius/struct/CIF-dictionaries/cif_core.dic'
dictionary named 'cif_core.dic' version 2.4.1 from 2010-06-29.

Automatic conversion script
Id: cif_fix_enum 1527 2010-12-29 10:47:43Z saulius 

The following automatic conversions were performed:

'_exptl_crystal_density_meas' value 'n/a' was changed to '?' - the
value is perceived as not measured.

Automatic conversion script
Id: cif_fix_values 3008 2015-01-20 13:52:24Z robertas 
;
_cod_original_sg_symbol_H-M P2(1)/n
_cod_database_code 1100827

loop_
_symmetry_equiv_pos_as_xyz
'x, y, z'
'-x+1/2, y+1/2, -z+1/2'
'-x, -y, -z'
'x-1/2, -y-1/2, z-1/2'

loop_
_atom_site_label
_atom_site_type_symbol
_atom_site_fract_x
_atom_site_fract_y
_atom_site_fract_z
_atom_site_U_iso_or_equiv
_atom_site_adp_type
_atom_site_occupancy
_atom_site_symmetry_multiplicity
_atom_site_calc_flag
_atom_site_refinement_flags
_atom_site_disorder_assembly
_atom_site_disorder_group
Y1 Y 0.22989(2) 0.183735(10) 0.275151(13) 0.01507(6) Uani 1 1 d . . .
C1 C 0.2136(2) 0.25558(12) 0.44700(15) 0.0206(4) Uani 1 1 d . . .
C2 C 0.1382(2) 0.18552(12) 0.45998(14) 0.0204(4) Uani 1 1 d . . .
C3 C 0.0053(2) 0.18813(12) 0.40236(15) 0.0221(4) Uani 1 1 d . . .
C4 C 0.0007(2) 0.25949(13) 0.35427(15) 0.0224(4) Uani 1 1 d . . .
C5 C 0.1278(2) 0.30201(11) 0.38301(15) 0.0210(4) Uani 1 1 d . . .
C6 C 0.3553(3) 0.2779(2) 0.4996(2) 0.0391(7) Uani 1 1 d . . .
C7 C 0.1816(4) 0.12653(16) 0.53431(18) 0.0342(6) Uani 1 1 d . . .
C8 C -0.1215(3) 0.13210(18) 0.4026(2) 0.0380(7) Uani 1 1 d . . .
C9 C -0.1265(3) 0.2874(2) 0.2921(2) 0.0450(8) Uani 1 1 d . . .
C10 C 0.1558(4) 0.38392(14) 0.3620(2) 0.0416(7) Uani 1 1 d . . .
C11 C 0.4119(2) 0.08410(12) 0.18747(15) 0.0203(4) Uani 1 1 d . . .
C12 C 0.3751(2) 0.05360(12) 0.28073(15) 0.0223(4) Uani 1 1 d . . .
C13 C 0.2207(2) 0.03426(11) 0.28026(15) 0.0220(4) Uani 1 1 d . . .
C14 C 0.1612(2) 0.05475(12) 0.18759(15) 0.0204(4) Uani 1 1 d . . .
C15 C 0.2791(2) 0.08492(12) 0.12990(14) 0.0193(4) Uani 1 1 d . . .
C16 C 0.5673(3) 0.10189(16) 0.1526(2) 0.0306(5) Uani 1 1 d . . .
C17 C 0.4856(4) 0.03597(19) 0.3609(2) 0.0391(7) Uani 1 1 d . . .
C18 C 0.1431(4) -0.01435(15) 0.3547(2) 0.0354(6) Uani 1 1 d . . .
C19 C 0.0055(3) 0.03775(17) 0.1512(2) 0.0329(6) Uani 1 1 d . . .
C20 C 0.2696(3) 0.10357(15) 0.02224(17) 0.0289(5) Uani 1 1 d . . .
C21 C 0.4423(3) 0.27820(14) 0.23491(18) 0.0275(5) Uani 1 1 d . . .
C22 C 0.3650(3) 0.26897(13) 0.14692(16) 0.0245(5) Uani 1 1 d . . .
C23 C 0.2122(3) 0.28020(14) 0.13293(17) 0.0272(5) Uani 1 1 d . . .
H6A H 0.403(4) 0.320(2) 0.469(3) 0.077(12) Uiso 1 1 d . . .
H6B H 0.416(5) 0.239(2) 0.510(3) 0.097(15) Uiso 1 1 d . . .
H6C H 0.337(4) 0.2982(19) 0.561(3) 0.070(11) Uiso 1 1 d . . .
H7A H 0.129(4) 0.0840(19) 0.532(2) 0.061(10) Uiso 1 1 d . . .
H7B H 0.173(3) 0.1459(16) 0.600(2) 0.042(7) Uiso 1 1 d . . .
H7C H 0.282(3) 0.1094(17) 0.529(2) 0.048(9) Uiso 1 1 d . . .
H8A H -0.086(5) 0.091(3) 0.440(3) 0.119(17) Uiso 1 1 d . . .
H8B H -0.141(3) 0.1112(15) 0.340(2) 0.040(8) Uiso 1 1 d . . .
H8C H -0.208(4) 0.152(2) 0.431(3) 0.075(11) Uiso 1 1 d . . .
H9A H -0.163(4) 0.254(2) 0.243(3) 0.078(11) Uiso 1 1 d . . .
H9B H -0.103(4) 0.328(2) 0.256(3) 0.067(12) Uiso 1 1 d . . .
H9C H -0.203(4) 0.3004(19) 0.328(3) 0.069(11) Uiso 1 1 d . . .
H10A H 0.256(4) 0.397(2) 0.371(3) 0.087(13) Uiso 1 1 d . . .
H10B H 0.107(4) 0.4151(19) 0.407(2) 0.064(10) Uiso 1 1 d . . .
H10C H 0.125(4) 0.3989(19) 0.304(3) 0.067(11) Uiso 1 1 d . . .
H16A H 0.566(3) 0.1371(17) 0.099(2) 0.050(9) Uiso 1 1 d . . .
H16B H 0.612(3) 0.0551(19) 0.132(2) 0.061(9) Uiso 1 1 d . . .
H16C H 0.629(3) 0.1213(16) 0.201(2) 0.046(8) Uiso 1 1 d . . .
H17A H 0.438(3) 0.0181(18) 0.419(2) 0.060(10) Uiso 1 1 d . . .
H17B H 0.527(5) 0.075(2) 0.386(3) 0.099(15) Uiso 1 1 d . . .
H17C H 0.553(4) 0.002(3) 0.343(3) 0.096(14) Uiso 1 1 d . . .
H18A H 0.187(4) -0.0131(19) 0.417(3) 0.069(11) Uiso 1 1 d . . .
H18B H 0.143(3) -0.0636(18) 0.341(2) 0.051(9) Uiso 1 1 d . . .
H18C H 0.044(4) -0.0004(18) 0.366(2) 0.060(10) Uiso 1 1 d . . .
H19A H -0.023(5) 0.066(3) 0.109(3) 0.119(18) Uiso 1 1 d . . .
H19B H -0.056(4) 0.031(2) 0.198(3) 0.074(12) Uiso 1 1 d . . .
H19C H -0.005(4) -0.010(2) 0.122(3) 0.083(12) Uiso 1 1 d . . .
H20A H 0.345(3) 0.1371(17) 0.001(2) 0.045(8) Uiso 1 1 d . . .
H20B H 0.174(3) 0.1270(16) 0.004(2) 0.049(8) Uiso 1 1 d . . .
H20C H 0.282(4) 0.058(2) -0.014(2) 0.071(10) Uiso 1 1 d . . .
H21A H 0.406(3) 0.3152(14) 0.282(2) 0.036(7) Uiso 1 1 d . . .
H21B H 0.545(3) 0.2633(14) 0.2364(17) 0.030(7) Uiso 1 1 d . . .
H22A H 0.418(2) 0.2406(12) 0.0942(16) 0.018(6) Uiso 1 1 d . . .
H23A H 0.159(3) 0.3155(15) 0.175(2) 0.042(8) Uiso 1 1 d . . .
H23B H 0.169(3) 0.2669(14) 0.0687(19) 0.036(7) Uiso 1 1 d . . .

loop_
_atom_site_aniso_label
_atom_site_aniso_U_11
_atom_site_aniso_U_22
_atom_site_aniso_U_33
_atom_site_aniso_U_23
_atom_site_aniso_U_13
_atom_site_aniso_U_12
Y1 0.01683(10) 0.01398(9) 0.01441(10) 0.00050(8) 0.00297(6) -0.00195(8)
C1 0.0204(11) 0.0250(11) 0.0165(10) -0.0065(8) 0.0028(8) -0.0039(8)
C2 0.0258(11) 0.0206(10) 0.0150(9) -0.0011(9) 0.0052(8) 0.0014(9)
C3 0.0215(10) 0.0255(11) 0.0194(10) -0.0074(9) 0.0083(8) -0.0049(9)
C4 0.0199(11) 0.0296(11) 0.0178(10) -0.0040(9) 0.0040(8) 0.0054(9)
C5 0.0281(11) 0.0170(10) 0.0179(10) -0.0038(8) 0.0079(8) -0.0001(8)
C6 0.0307(14) 0.0573(19) 0.0293(14) -0.0142(14) -0.0037(11) -0.0116(14)
C7 0.0533(18) 0.0297(14) 0.0197(12) 0.0040(10) 0.0068(11) 0.0113(13)
C8 0.0296(14) 0.0445(16) 0.0399(15) -0.0210(14) 0.0186(12) -0.0179(12)
C9 0.0327(16) 0.073(2) 0.0289(14) -0.0049(16) -0.0036(12) 0.0246(15)
C10 0.069(2) 0.0169(12) 0.0395(16) -0.0010(11) 0.0204(15) 0.0002(13)
C11 0.0199(10) 0.0198(10) 0.0213(10) -0.0022(8) 0.0030(8) 0.0029(8)
C12 0.0281(12) 0.0179(10) 0.0208(10) 0.0007(9) 0.0007(9) 0.0055(9)
C13 0.0309(12) 0.0122(9) 0.0230(10) -0.0003(8) 0.0077(9) 0.0001(9)
C14 0.0220(11) 0.0156(10) 0.0235(10) -0.0048(8) 0.0036(8) -0.0009(8)
C15 0.0232(11) 0.0179(10) 0.0170(10) -0.0042(8) 0.0021(8) 0.0014(8)
C16 0.0226(12) 0.0353(14) 0.0339(14) -0.0018(12) 0.0061(10) 0.0025(10)
C17 0.0454(17) 0.0442(17) 0.0278(13) 0.0032(13) -0.0072(12) 0.0135(14)
C18 0.0519(18) 0.0193(13) 0.0352(15) 0.0017(11) 0.0186(13) -0.0032(12)
C19 0.0269(13) 0.0332(15) 0.0387(15) -0.0064(12) -0.0012(11) -0.0069(11)
C20 0.0387(15) 0.0304(13) 0.0176(11) -0.0013(10) 0.0018(10) 0.0013(11)
C21 0.0227(12) 0.0279(12) 0.0320(13) 0.0029(10) 0.0070(10) -0.0090(10)
C22 0.0275(12) 0.0215(11) 0.0244(11) 0.0057(9) 0.0066(9) -0.0076(9)
C23 0.0329(13) 0.0268(12) 0.0219(11) 0.0059(10) 0.0022(10) -0.0024(10)

loop_
_atom_type_symbol
_atom_type_description
_atom_type_scat_dispersion_real
_atom_type_scat_dispersion_imag
_atom_type_scat_source
C C 0.0033 0.0016 'International Tables Vol C Tables 4.2.6.8 and 6.1.1.4'
H H 0.0000 0.0000 'International Tables Vol C Tables 4.2.6.8 and 6.1.1.4'
Y Y -2.7962 3.5667 'International Tables Vol C Tables 4.2.6.8 and 6.1.1.4'
